data_4000496
_journal_name_full 'Chemistry of Materials'
_journal_paper_doi 10.1021/cm047748r
_journal_year 2005
_chemical_formula_moiety 'C21 H13 In N2 O7'
_chemical_formula_sum 'C21 H13 In N2 O7'
_chemical_formula_weight 520.15
_space_group_IT_number 14
_symmetry_cell_setting monoclinic
_symmetry_space_group_name_Hall '-P 2yn'
_symmetry_space_group_name_H-M 'P 1 21/n 1'
_cell_angle_alpha 90.00
_cell_angle_beta 96.545(2)
_cell_angle_gamma 90.00
_cell_formula_units_Z 4
_cell_length_a 7.8171(7)
_cell_length_b 13.4926(12)
_cell_length_c 17.3708(16)
_cell_measurement_temperature 296(2)
_cell_volume 1820.2(3)
_diffrn_ambient_temperature 296(2)
_exptl_crystal_density_diffrn 1.898
_cod_depositor_comments
;
The following automatic conversions were performed:
'_symmetry_cell_setting' value 'Monoclinic' changed to 'monoclinic'
according to '/home/saulius/struct/CIF-dictionaries/cif_core.dic'
dictionary named 'cif_core.dic' version 2.4.1 from 2010-06-29.

Automatic conversion script
Id: cif_fix_enum 1527 2010-12-29 10:47:43Z saulius 
;
_cod_original_sg_symbol_H-M 'P 21/n'
_cod_database_code 4000496

loop_
_symmetry_equiv_pos_as_xyz
'x, y, z'
'-x+1/2, y+1/2, -z+1/2'
'-x, -y, -z'
'x-1/2, -y-1/2, z-1/2'

loop_
_atom_site_label
_atom_site_type_symbol
_atom_site_fract_x
_atom_site_fract_y
_atom_site_fract_z
_atom_site_U_iso_or_equiv
_atom_site_adp_type
_atom_site_occupancy
_atom_site_symmetry_multiplicity
_atom_site_calc_flag
_atom_site_refinement_flags
_atom_site_disorder_assembly
_atom_site_disorder_group
C9 C 0.8352(4) 0.5730(2) 0.39065(19) 0.0172(7) Uani 1 1 d . . .
In1 In 0.93452(3) 0.801403(19) 0.088935(15) 0.02004(8) Uani 1 1 d . . .
N1 N 0.9661(3) 0.8045(2) -0.04145(16) 0.0230(6) Uani 1 1 d . . .
N2 N 1.0896(4) 0.6633(2) 0.06161(19) 0.0257(7) Uani 1 1 d . . .
O1 O 0.9463(3) 0.73673(17) 0.20069(14) 0.0258(6) Uani 1 1 d . . .
O2 O 1.1245(3) 0.83824(18) 0.27402(15) 0.0292(6) Uani 1 1 d . . .
O3 O 0.8033(3) 0.93640(19) 0.05968(15) 0.0323(7) Uani 1 1 d . . .
O4 O 0.8180(4) 0.9483(2) 0.18588(16) 0.0445(8) Uani 1 1 d . . .
O5 O 0.6964(3) 0.72355(16) 0.06254(14) 0.0227(6) Uani 1 1 d . . .
O6 O 0.4685(3) 0.7893(2) 0.10855(13) 0.0404(8) Uani 1 1 d . . .
O7 O 1.1747(3) 0.87870(19) 0.12950(14) 0.0281(6) Uani 1 1 d . . .
C1 C 1.0199(5) 0.7690(3) 0.2651(2) 0.0211(8) Uani 1 1 d . . .
C2 C 0.9758(4) 0.7114(3) 0.33545(18) 0.0185(8) Uani 1 1 d . . .
C3 C 0.8788(4) 0.6259(3) 0.3258(2) 0.0203(8) Uani 1 1 d . . .
H3 H 0.8420 0.6031 0.2762 0.024 Uiso 1 1 calc R . .
C4 C 1.0337(4) 0.7441(3) 0.4093(2) 0.0187(8) Uani 1 1 d . . .
H4 H 1.1026 0.8003 0.4158 0.022 Uiso 1 1 calc R . .
C5 C 0.9891(4) 0.6931(3) 0.47449(18) 0.0173(7) Uani 1 1 d . . .
C6 C 0.8891(4) 0.6092(3) 0.4639(2) 0.0194(8) Uani 1 1 d . . .
H6 H 0.8570 0.5761 0.5069 0.023 Uiso 1 1 calc R . .
C7 C 0.5540(5) 0.7709(2) 0.0543(2) 0.0212(8) Uani 1 1 d . . .
C8 C 0.7686(5) 0.9804(3) 0.1216(2) 0.0247(9) Uani 1 1 d . . .
C10 C 1.1576(5) 0.5979(3) 0.1130(2) 0.0345(10) Uani 1 1 d . . .
H10 H 1.1454 0.6077 0.1651 0.041 Uiso 1 1 calc R . .
C11 C 1.2479(6) 0.5139(3) 0.0916(3) 0.0486(12) Uani 1 1 d . . .
H11 H 1.2957 0.4694 0.1289 0.058 Uiso 1 1 calc R . .
C12 C 1.2642(6) 0.4988(3) 0.0152(3) 0.0462(12) Uani 1 1 d . . .
H12 H 1.3220 0.4430 0.0003 0.055 Uiso 1 1 calc R . .
C13 C 1.1945(5) 0.5666(3) -0.0414(3) 0.0344(10) Uani 1 1 d . . .
C14 C 1.2042(6) 0.5555(3) -0.1218(3) 0.0457(13) Uani 1 1 d . . .
H14 H 1.2607 0.5007 -0.1393 0.055 Uiso 1 1 calc R . .
C15 C 1.1333(6) 0.6226(3) -0.1738(3) 0.0437(12) Uani 1 1 d . . .
H15 H 1.1388 0.6122 -0.2264 0.052 Uiso 1 1 calc R . .
C16 C 1.0510(5) 0.7082(3) -0.1492(2) 0.0345(10) Uani 1 1 d . . .
C17 C 0.9833(5) 0.7845(3) -0.1997(2) 0.0398(11) Uani 1 1 d . . .
H17 H 0.9881 0.7787 -0.2528 0.048 Uiso 1 1 calc R . .
C18 C 0.9112(5) 0.8662(3) -0.1709(2) 0.0340(10) Uani 1 1 d . . .
H18 H 0.8668 0.9165 -0.2040 0.041 Uiso 1 1 calc R . .
C19 C 0.9045(4) 0.8738(3) -0.0916(2) 0.0266(9) Uani 1 1 d . . .
H19 H 0.8546 0.9300 -0.0727 0.032 Uiso 1 1 calc R . .
C20 C 1.0400(4) 0.7222(3) -0.0695(2) 0.0242(9) Uani 1 1 d . . .
C21 C 1.1097(5) 0.6494(3) -0.0147(2) 0.0246(9) Uani 1 1 d . . .
H72 H 1.1770 0.8730 0.1600 0.061 Uiso 1 1 d . . .
H71 H 1.2701 0.8564 0.1180 0.065 Uiso 1 1 d . . .
